data_7717807
loop_
_publ_author_name
'Khorshidi, Ghazaleh'
'Notash, Behrouz'

_publ_section_title
;
 Controlling pseudopolymorphism via robust and repetitive
 solvent-containing supramolecular interactions in urea-based
 isostructural coordination polymers
;
_journal_name_full 'Dalton Transactions'
_journal_paper_doi 10.1039/D4DT03344B
_journal_year 2025
_chemical_formula_moiety 'C11 H10 I2 N4 O Zn, C2 H6 O'
_chemical_formula_sum 'C13 H16 I2 N4 O2 Zn'
_chemical_formula_weight 579.49
_space_group_crystal_system orthorhombic
_space_group_IT_number 33
_space_group_name_Hall 'P 2c -2n'
_space_group_name_H-M_alt 'P n a 21'
_atom_sites_solution_hydrogens mixed
_audit_creation_method SHELXL-2018/3
_audit_update_record
;
2025-01-06 deposited with the CCDC.	2025-01-10 downloaded from the CCDC.
;
_cell_angle_alpha 90
_cell_angle_beta 90
_cell_angle_gamma 90
_cell_formula_units_Z 4
_cell_length_a 8.9539(18)
_cell_length_b 10.616(2)
_cell_length_c 19.707(4)
_cell_measurement_reflns_used 3064
_cell_measurement_temperature 298(2)
_cell_measurement_theta_max 24.999
_cell_measurement_theta_min 2.179
_cell_volume 1873.2(6)
_computing_cell_refinement 'X-Area (Stoe & Cie GmbH, 2005)'
_computing_data_collection 'X-Area (Stoe & Cie GmbH, 2005)'
_computing_data_reduction 'X-Area (Stoe & Cie GmbH, 2005)'
_computing_molecular_graphics 'ORTEP-3 for Windows (Farrugia, 1997)'
_computing_publication_material 'WinGX (Farrugia, 1999)'
_computing_structure_refinement 'SHELXL-2018/3 (Sheldrick, 2018)'
_computing_structure_solution 'SHELXS-97 (Sheldrick, 2008)'
_diffrn_ambient_temperature 298(2)
_diffrn_detector_area_resol_mean '0.15 mm'
_diffrn_measured_fraction_theta_full 0.999
_diffrn_measured_fraction_theta_max 0.999
_diffrn_measurement_device_type 'STOE IPDS 2T'
_diffrn_measurement_method 'rotation method'
_diffrn_radiation_type MoK\a
_diffrn_radiation_wavelength 0.71073
_diffrn_reflns_av_R_equivalents 0.1101
_diffrn_reflns_av_unetI/netI 0.0839
_diffrn_reflns_Laue_measured_fraction_full 0.999
_diffrn_reflns_Laue_measured_fraction_max 0.999
_diffrn_reflns_limit_h_max 9
_diffrn_reflns_limit_h_min -10
_diffrn_reflns_limit_k_max 11
_diffrn_reflns_limit_k_min -12
_diffrn_reflns_limit_l_max 20
_diffrn_reflns_limit_l_min -23
_diffrn_reflns_number 5358
_diffrn_reflns_point_group_measured_fraction_full 0.923
_diffrn_reflns_point_group_measured_fraction_max 0.923
_diffrn_reflns_theta_full 24.999
_diffrn_reflns_theta_max 24.999
_diffrn_reflns_theta_min 2.179
_exptl_absorpt_coefficient_mu 4.617
_exptl_absorpt_correction_type numerical
_exptl_absorpt_process_details 'shape of crystal determined optically'
_exptl_crystal_colour colorless
_exptl_crystal_density_diffrn 2.055
_exptl_crystal_description needle
_exptl_crystal_F_000 1096
_exptl_crystal_size_max 0.250
_exptl_crystal_size_mid 0.200
_exptl_crystal_size_min 0.100
_exptl_transmission_factor_max 0.655
_exptl_transmission_factor_min 0.391
_refine_diff_density_max 0.813
_refine_diff_density_min -0.572
_refine_diff_density_rms 0.134
_refine_ls_abs_structure_details
;
 Classical Flack method preferred over Parsons because s.u. lower.
;
_refine_ls_abs_structure_Flack 0.04(10)
_refine_ls_extinction_method none
_refine_ls_goodness_of_fit_ref 0.979
_refine_ls_hydrogen_treatment mixed
_refine_ls_matrix_type full
_refine_ls_number_parameters 161
_refine_ls_number_reflns 3064
_refine_ls_number_restraints 5
_refine_ls_restrained_S_all 0.978
_refine_ls_R_factor_all 0.1084
_refine_ls_R_factor_gt 0.0689
_refine_ls_shift/su_max 0.030
_refine_ls_shift/su_mean 0.001
_refine_ls_structure_factor_coef Fsqd
_refine_ls_weighting_details 'w=1/[\s^2^(Fo^2^)+(0.0972P)^2^] where P=(Fo^2^+2Fc^2^)/3'
_refine_ls_weighting_scheme calc
_refine_ls_wR_factor_gt 0.1599
_refine_ls_wR_factor_ref 0.1766
_reflns_Friedel_coverage 0.791
_reflns_Friedel_fraction_full 0.842
_reflns_Friedel_fraction_max 0.842
_reflns_number_gt 2004
_reflns_number_total 3064
_reflns_threshold_expression 'I > 2\s(I)'
_cod_data_source_file d4dt03344b2.cif
_cod_data_source_block shelx_Zn-EtOH
_cod_database_code 7717807
_shelx_shelxl_version_number 2018/3
_shelx_space_group_comment
;
The symmetry employed for this shelxl refinement is uniquely defined
by the following loop, which should always be used as a source of
symmetry information in preference to the above space-group names.
They are only intended as comments.
;
_shelx_estimated_absorpt_t_min 0.391
_shelx_estimated_absorpt_t_max 0.655

loop_
_space_group_symop_operation_xyz
'x, y, z'
'-x, -y, z+1/2'
'x+1/2, -y+1/2, z'
'-x+1/2, y+1/2, z+1/2'

loop_
_atom_site_label
_atom_site_type_symbol
_atom_site_fract_x
_atom_site_fract_y
_atom_site_fract_z
_atom_site_U_iso_or_equiv
_atom_site_adp_type
_atom_site_occupancy
_atom_site_site_symmetry_order
_atom_site_calc_flag
_atom_site_refinement_flags_posn
_atom_site_refinement_flags_adp
_atom_site_refinement_flags_occupancy
_atom_site_disorder_assembly
_atom_site_disorder_group
Zn1 Zn 0.2601(3) 0.0410(3) 0.75706(15) 0.0508(7) Uani 1 1 d . . . . .
I1 I 0.0509(2) -0.0754(2) 0.81830(11) 0.0814(7) Uani 1 1 d . . . . .
I2 I 0.20250(19) 0.2458(2) 0.69383(10) 0.0705(6) Uani 1 1 d . . . . .
O1 O 0.7655(18) 0.3252(15) 0.9910(8) 0.054(3) Uani 1 1 d . . . . .
O2 O 0.422(4) 0.577(3) 0.0485(16) 0.134(9) Uani 1 1 d D . . . .
N1 N 0.433(2) 0.0761(18) 0.8241(12) 0.052(5) Uani 1 1 d . . . . .
N2 N 0.764(2) 0.1201(17) 0.9671(10) 0.046(4) Uani 1 1 d . . . . .
H2A H 0.808366 0.050217 0.976090 0.055 Uiso 1 1 calc R U . . .
N3 N 0.912(2) 0.191(2) 1.0510(10) 0.054(3) Uani 1 1 d . . . . .
H3A H 0.935704 0.112987 1.054951 0.064 Uiso 1 1 calc R U . . .
N4 N 1.140(2) 0.4236(17) 1.1876(10) 0.051(5) Uani 1 1 d . . . . .
C1 C 0.469(2) 0.190(2) 0.8451(12) 0.043(5) Uani 1 1 d . . . . .
H1 H 0.419525 0.259303 0.827372 0.052 Uiso 1 1 calc R U . . .
C2 C 0.509(3) -0.022(3) 0.8459(14) 0.064(8) Uani 1 1 d . . . . .
H2 H 0.486147 -0.102108 0.829288 0.077 Uiso 1 1 calc R U . . .
C3 C 0.626(3) -0.008(2) 0.8951(13) 0.059(5) Uani 1 1 d . . . . .
H3 H 0.680430 -0.076312 0.911118 0.071 Uiso 1 1 calc R U . . .
C4 C 0.581(2) 0.208(2) 0.8935(10) 0.041(5) Uani 1 1 d . . . . .
H4 H 0.602357 0.289047 0.908688 0.049 Uiso 1 1 calc R U . . .
C5 C 0.655(3) 0.113(2) 0.9173(14) 0.059(5) Uani 1 1 d . . . . .
C6 C 0.810(3) 0.219(2) 1.0035(13) 0.054(3) Uani 1 1 d . . . . .
C7 C 0.984(3) 0.276(2) 1.0951(12) 0.048(3) Uani 1 1 d . . . . .
C9 C 1.080(3) 0.221(2) 1.1458(11) 0.048(3) Uani 1 1 d . . . . .
H9 H 1.091750 0.133984 1.148092 0.058 Uiso 1 1 calc R U . . .
C8 C 0.972(3) 0.406(2) 1.0932(11) 0.050(6) Uani 1 1 d . . . . .
H8 H 0.912962 0.445716 1.061043 0.060 Uiso 1 1 calc R U . . .
C11 C 1.051(3) 0.473(3) 1.1407(15) 0.068(7) Uani 1 1 d . . . . .
H11 H 1.040830 0.559922 1.139958 0.082 Uiso 1 1 calc R U . . .
C10 C 1.152(2) 0.295(2) 1.1893(13) 0.048(3) Uani 1 1 d . . . . .
H10 H 1.213102 0.258384 1.222014 0.058 Uiso 1 1 calc R U . . .
C12 C 0.562(5) 0.609(4) 0.035(2) 0.134(9) Uani 1 1 d D . . . .
H12A H 0.607485 0.550273 0.003794 0.161 Uiso 1 1 calc R U . . .
H12B H 0.620778 0.612026 0.076589 0.161 Uiso 1 1 calc R U . . .
C13 C 0.544(5) 0.734(4) 0.005(2) 0.134(9) Uani 1 1 d D . . . .
H13A H 0.528548 0.795017 0.040504 0.201 Uiso 1 1 calc R U . . .
H13B H 0.459098 0.733922 -0.024683 0.201 Uiso 1 1 calc R U . . .
H13C H 0.632037 0.755243 -0.019979 0.201 Uiso 1 1 calc R U . . .
H2B H 0.38(5) 0.62(4) 0.08(2) 0.161 Uiso 1 1 d D U . . .

loop_
_atom_site_aniso_label
_atom_site_aniso_U_11
_atom_site_aniso_U_22
_atom_site_aniso_U_33
_atom_site_aniso_U_23
_atom_site_aniso_U_13
_atom_site_aniso_U_12
Zn1 0.0438(14) 0.0673(16) 0.0413(12) -0.0094(14) 0.0000(12) 0.0004(14)
I1 0.0764(13) 0.0904(14) 0.0773(12) -0.0165(12) 0.0233(11) -0.0287(11)
I2 0.0672(10) 0.0873(13) 0.0570(9) 0.0026(10) -0.0005(10) 0.0223(10)
O1 0.053(7) 0.057(7) 0.051(7) -0.011(5) -0.001(5) -0.001(6)
O2 0.17(2) 0.14(2) 0.098(17) -0.021(13) -0.009(15) -0.034(19)
N1 0.064(12) 0.048(11) 0.044(10) 0.007(10) -0.008(10) -0.011(10)
N2 0.045(11) 0.038(10) 0.055(11) 0.008(9) -0.014(9) -0.005(9)
N3 0.053(7) 0.057(7) 0.051(7) -0.011(5) -0.001(5) -0.001(6)
N4 0.039(9) 0.058(12) 0.056(11) -0.009(11) -0.018(10) -0.007(9)
C1 0.039(13) 0.035(13) 0.056(13) -0.009(10) 0.003(10) 0.000(10)
C2 0.09(2) 0.045(15) 0.061(16) -0.001(13) -0.032(14) -0.020(15)
C3 0.064(11) 0.050(10) 0.062(11) 0.005(8) -0.024(9) 0.001(10)
C4 0.046(13) 0.037(12) 0.039(11) 0.011(9) -0.002(9) -0.010(10)
C5 0.064(11) 0.050(10) 0.062(11) 0.005(8) -0.024(9) 0.001(10)
C6 0.053(7) 0.057(7) 0.051(7) -0.011(5) -0.001(5) -0.001(6)
C7 0.049(7) 0.051(9) 0.045(7) -0.004(6) -0.001(6) 0.000(6)
C9 0.049(7) 0.051(9) 0.045(7) -0.004(6) -0.001(6) 0.000(6)
C8 0.042(13) 0.073(18) 0.035(12) 0.014(11) -0.009(10) 0.002(13)
C11 0.058(16) 0.063(17) 0.083(19) -0.013(15) -0.016(15) 0.010(15)
C10 0.049(7) 0.051(9) 0.045(7) -0.004(6) -0.001(6) 0.000(6)
C12 0.17(2) 0.14(2) 0.098(17) -0.021(13) -0.009(15) -0.034(19)
C13 0.17(2) 0.14(2) 0.098(17) -0.021(13) -0.009(15) -0.034(19)

loop_
_atom_type_symbol
_atom_type_description
_atom_type_scat_dispersion_real
_atom_type_scat_dispersion_imag
_atom_type_scat_source
C C 0.0033 0.0016 'International Tables Vol C Tables 4.2.6.8 and 6.1.1.4'
H H 0.0000 0.0000 'International Tables Vol C Tables 4.2.6.8 and 6.1.1.4'
N N 0.0061 0.0033 'International Tables Vol C Tables 4.2.6.8 and 6.1.1.4'
O O 0.0106 0.0060 'International Tables Vol C Tables 4.2.6.8 and 6.1.1.4'
Zn Zn 0.2839 1.4301 'International Tables Vol C Tables 4.2.6.8 and 6.1.1.4'
I I -0.4742 1.8119 'International Tables Vol C Tables 4.2.6.8 and 6.1.1.4'

loop_
_geom_angle_atom_site_label_1
_geom_angle_atom_site_label_2
_geom_angle_atom_site_label_3
_geom_angle
_geom_angle_site_symmetry_1
_geom_angle_site_symmetry_3
_geom_angle_publ_flag
N4 Zn1 N1 102.1(8) 4_644 . ?
N4 Zn1 I1 109.9(5) 4_644 . ?
N1 Zn1 I1 109.6(6) . . ?
N4 Zn1 I2 106.2(6) 4_644 . ?
N1 Zn1 I2 108.0(5) . . ?
I1 Zn1 I2 119.63(13) . . ?
C12 O2 H2B 116 . . ?
C2 N1 C1 120(2) . . ?
C2 N1 Zn1 116.8(16) . . ?
C1 N1 Zn1 123.5(16) . . ?
C6 N2 C5 130(2) . . ?
C6 N2 H2A 115.1 . . ?
C5 N2 H2A 115.1 . . ?
C6 N3 C7 127(2) . . ?
C6 N3 H3A 116.6 . . ?
C7 N3 H3A 116.6 . . ?
C11 N4 C10 117(2) . . ?
C11 N4 Zn1 119.1(17) . 4_655 ?
C10 N4 Zn1 123.7(16) . 4_655 ?
N1 C1 C4 121(2) . . ?
N1 C1 H1 119.3 . . ?
C4 C1 H1 119.3 . . ?
N1 C2 C3 121(2) . . ?
N1 C2 H2 119.6 . . ?
C3 C2 H2 119.6 . . ?
C5 C3 C2 117(2) . . ?
C5 C3 H3 121.6 . . ?
C2 C3 H3 121.6 . . ?
C5 C4 C1 120(2) . . ?
C5 C4 H4 119.8 . . ?
C1 C4 H4 119.8 . . ?
C4 C5 N2 125(2) . . ?
C4 C5 C3 121(2) . . ?
N2 C5 C3 114(2) . . ?
O1 C6 N3 125(2) . . ?
O1 C6 N2 121(2) . . ?
N3 C6 N2 114(2) . . ?
C8 C7 N3 126(2) . . ?
C8 C7 C9 118(2) . . ?
N3 C7 C9 116(2) . . ?
C10 C9 C7 120(2) . . ?
C10 C9 H9 120.1 . . ?
C7 C9 H9 120.1 . . ?
C11 C8 C7 117(2) . . ?
C11 C8 H8 121.2 . . ?
C7 C8 H8 121.3 . . ?
N4 C11 C8 125(3) . . ?
N4 C11 H11 117.3 . . ?
C8 C11 H11 117.3 . . ?
C9 C10 N4 122(2) . . ?
C9 C10 H10 118.8 . . ?
N4 C10 H10 118.8 . . ?
O2 C12 C13 102(3) . . ?
O2 C12 H12A 111.4 . . ?
C13 C12 H12A 111.4 . . ?
O2 C12 H12B 111.4 . . ?
C13 C12 H12B 111.4 . . ?
H12A C12 H12B 109.2 . . ?
C12 C13 H13A 109.5 . . ?
C12 C13 H13B 109.5 . . ?
H13A C13 H13B 109.5 . . ?
C12 C13 H13C 109.5 . . ?
H13A C13 H13C 109.5 . . ?
H13B C13 H13C 109.5 . . ?

loop_
_geom_bond_atom_site_label_1
_geom_bond_atom_site_label_2
_geom_bond_distance
_geom_bond_site_symmetry_2
_geom_bond_publ_flag
Zn1 N4 2.055(17) 4_644 ?
Zn1 N1 2.07(2) . ?
Zn1 I1 2.548(3) . ?
Zn1 I2 2.559(4) . ?
O1 C6 1.22(3) . ?
O2 C12 1.32(2) . ?
O2 H2B 0.78(3) . ?
N1 C2 1.32(3) . ?
N1 C1 1.32(3) . ?
N2 C6 1.34(3) . ?
N2 C5 1.38(3) . ?
N2 H2A 0.8600 . ?
N3 C6 1.34(3) . ?
N3 C7 1.40(3) . ?
N3 H3A 0.8600 . ?
N4 C11 1.33(3) . ?
N4 C10 1.37(3) . ?
C1 C4 1.39(3) . ?
C1 H1 0.9300 . ?
C2 C3 1.44(3) . ?
C2 H2 0.9300 . ?
C3 C5 1.38(4) . ?
C3 H3 0.9300 . ?
C4 C5 1.30(3) . ?
C4 H4 0.9300 . ?
C7 C8 1.38(3) . ?
C7 C9 1.44(3) . ?
C9 C10 1.33(3) . ?
C9 H9 0.9300 . ?
C8 C11 1.37(4) . ?
C8 H8 0.9300 . ?
C11 H11 0.9300 . ?
C10 H10 0.9300 . ?
C12 C13 1.47(3) . ?
C12 H12A 0.9700 . ?
C12 H12B 0.9700 . ?
C13 H13A 0.9600 . ?
C13 H13B 0.9600 . ?
C13 H13C 0.9600 . ?

loop_
_geom_torsion_atom_site_label_1
_geom_torsion_atom_site_label_2
_geom_torsion_atom_site_label_3
_geom_torsion_atom_site_label_4
_geom_torsion
_geom_torsion_site_symmetry_1
_geom_torsion_site_symmetry_2
_geom_torsion_site_symmetry_3
_geom_torsion_site_symmetry_4
_geom_torsion_publ_flag
C2 N1 C1 C4 -4(4) . . . . ?
Zn1 N1 C1 C4 176.2(16) . . . . ?
C1 N1 C2 C3 3(4) . . . . ?
Zn1 N1 C2 C3 -177(2) . . . . ?
N1 C2 C3 C5 0(4) . . . . ?
N1 C1 C4 C5 2(4) . . . . ?
C1 C4 C5 N2 -177(2) . . . . ?
C1 C4 C5 C3 1(4) . . . . ?
C6 N2 C5 C4 4(5) . . . . ?
C6 N2 C5 C3 -174(3) . . . . ?
C2 C3 C5 C4 -1(4) . . . . ?
C2 C3 C5 N2 177(3) . . . . ?
C7 N3 C6 O1 1(4) . . . . ?
C7 N3 C6 N2 178(2) . . . . ?
C5 N2 C6 O1 -7(4) . . . . ?
C5 N2 C6 N3 176(2) . . . . ?
C6 N3 C7 C8 -6(4) . . . . ?
C6 N3 C7 C9 175(2) . . . . ?
C8 C7 C9 C10 1(3) . . . . ?
N3 C7 C9 C10 180(2) . . . . ?
N3 C7 C8 C11 180(2) . . . . ?
C9 C7 C8 C11 -1(4) . . . . ?
C10 N4 C11 C8 -1(4) . . . . ?
Zn1 N4 C11 C8 -177(2) 4_655 . . . ?
C7 C8 C11 N4 1(4) . . . . ?
C7 C9 C10 N4 -1(4) . . . . ?
C11 N4 C10 C9 1(4) . . . . ?
Zn1 N4 C10 C9 176.4(18) 4_655 . . . ?
